data_7210474
loop_
_publ_author_name
'Yang, Ai-Hong'
'Gao, Hong-Ling'
'Cui, Jian-Zhong'
'Zhao, Bin'

_publ_section_title
;
 Syntheses, structures, and photoluminescence of lanthanide coordination
 polymers with pyridine-2,3,5,6-tetracarboxylic acid
;
_journal_issue 6
_journal_name_full CrystEngComm
_journal_page_first 1870
_journal_paper_doi 10.1039/c0ce00397b
_journal_volume 13
_journal_year 2011
_chemical_formula_sum 'C9 H9 K N O12 Sm'
_chemical_formula_weight 512.62
_chemical_name_systematic
;
?
;
_space_group_IT_number 14
_symmetry_cell_setting monoclinic
_symmetry_space_group_name_Hall '-P 2ybc'
_symmetry_space_group_name_H-M 'P 1 21/c 1'
_atom_sites_solution_hydrogens geom
_atom_sites_solution_primary direct
_atom_sites_solution_secondary difmap
_audit_creation_method SHELXL-97
_cell_angle_alpha 90.00
_cell_angle_beta 113.30(3)
_cell_angle_gamma 90.00
_cell_formula_units_Z 4
_cell_length_a 6.7590(14)
_cell_length_b 13.978(3)
_cell_length_c 15.517(4)
_cell_measurement_reflns_used 3690
_cell_measurement_temperature 113(2)
_cell_measurement_theta_max 27.876
_cell_measurement_theta_min 2.041
_cell_volume 1346.4(6)
_computing_cell_refinement crystalclear
_computing_data_collection 'crystalclear(Rigaku/MSC Inc., 2005)'
_computing_data_reduction crystalclear
_computing_molecular_graphics 'Bruker SHELXTL'
_computing_publication_material 'Bruker SHELXTL'
_computing_structure_refinement 'SHELXL-97 (Sheldrick, 1997)'
_computing_structure_solution 'SHELXS-97 (Sheldrick, 1990)'
_diffrn_ambient_temperature 113(2)
_diffrn_detector_area_resol_mean 7.31
_diffrn_measured_fraction_theta_full 0.998
_diffrn_measured_fraction_theta_max 0.998
_diffrn_measurement_device_type 'rigaku saturn CCD area detector'
_diffrn_measurement_method '\w and \f scans'
_diffrn_radiation_monochromator confocal
_diffrn_radiation_source 'rotating anode'
_diffrn_radiation_type MoK\a
_diffrn_radiation_wavelength 0.71073
_diffrn_reflns_av_R_equivalents 0.0723
_diffrn_reflns_av_sigmaI/netI 0.0693
_diffrn_reflns_limit_h_max 8
_diffrn_reflns_limit_h_min -8
_diffrn_reflns_limit_k_max 11
_diffrn_reflns_limit_k_min -17
_diffrn_reflns_limit_l_max 19
_diffrn_reflns_limit_l_min -19
_diffrn_reflns_number 10183
_diffrn_reflns_theta_full 26.00
_diffrn_reflns_theta_max 26.00
_diffrn_reflns_theta_min 2.04
_diffrn_standards_decay_% 0
_diffrn_standards_interval_count 0
_diffrn_standards_interval_time 0
_diffrn_standards_number 0
_exptl_absorpt_coefficient_mu 4.744
_exptl_absorpt_correction_T_max 0.8329
_exptl_absorpt_correction_T_min 0.6484
_exptl_absorpt_correction_type multi-scan
_exptl_absorpt_process_details crystalclear
_exptl_crystal_density_diffrn 2.529
_exptl_crystal_density_method 'not measured'
_exptl_crystal_F_000 988
_exptl_crystal_size_max 0.10
_exptl_crystal_size_mid 0.04
_exptl_crystal_size_min 0.04
_refine_diff_density_max 3.166
_refine_diff_density_min -1.881
_refine_diff_density_rms 0.249
_refine_ls_extinction_coef 0.0005(4)
_refine_ls_extinction_expression Fc^*^=kFc[1+0.001xFc^2^\l^3^/sin(2\q)]^-1/4^
_refine_ls_extinction_method SHELXL
_refine_ls_goodness_of_fit_ref 1.130
_refine_ls_hydrogen_treatment constr
_refine_ls_matrix_type full
_refine_ls_number_parameters 218
_refine_ls_number_reflns 2647
_refine_ls_number_restraints 0
_refine_ls_restrained_S_all 1.130
_refine_ls_R_factor_all 0.0688
_refine_ls_R_factor_gt 0.0587
_refine_ls_shift/su_max 0.001
_refine_ls_shift/su_mean 0.000
_refine_ls_structure_factor_coef Fsqd
_refine_ls_weighting_details 'calc w=1/[\s^2^(Fo^2^)+(0.0545P)^2^+16.0140P] where P=(Fo^2^+2Fc^2^)/3'
_refine_ls_weighting_scheme calc
_refine_ls_wR_factor_gt 0.1377
_refine_ls_wR_factor_ref 0.1428
_reflns_number_gt 2264
_reflns_number_total 2647
_reflns_threshold_expression >2sigma(I)
_cod_data_source_file c0ce00397b.txt
_cod_data_source_block r90724h
_cod_depositor_comments
;
The following automatic conversions were performed:

'_symmetry_cell_setting' value 'Monoclinic' changed to 'monoclinic'
according to the built-in table from CIF Core dictionary named
'cif_core.dic' version 2.4.1 from
2010-06-29.

'_exptl_absorpt_correction_type' value 'MULTI-SCAN'
changed to 'multi-scan' according to the built-in table from CIF Core
dictionary named 'cif_core.dic' version 2.4.1 from 2010-06-29.

Automatic conversion script
Id: cif_fix_values 1891 2012-01-12 08:04:46Z andrius 
;
_cod_original_cell_volume 1346.4(5)
_cod_original_sg_symbol_H-M P2(1)/c
_cod_database_code 7210474

loop_
_symmetry_equiv_pos_as_xyz
'x, y, z'
'-x, y+1/2, -z+1/2'
'-x, -y, -z'
'x, -y-1/2, z-1/2'

loop_
_atom_site_label
_atom_site_type_symbol
_atom_site_fract_x
_atom_site_fract_y
_atom_site_fract_z
_atom_site_U_iso_or_equiv
_atom_site_adp_type
_atom_site_occupancy
_atom_site_symmetry_multiplicity
_atom_site_calc_flag
_atom_site_refinement_flags
Sm1 Sm 0.17380(7) 0.74409(3) -0.06540(3) 0.0109(2) Uani 1 1 d .
K1 K 0.5519(4) 0.69055(16) 0.25824(16) 0.0223(5) Uani 1 1 d .
O1 O 0.3252(10) 0.6489(4) 0.0731(5) 0.0137(14) Uani 1 1 d .
O2 O 0.4163(13) 0.5112(4) 0.1489(5) 0.0233(17) Uani 1 1 d .
O3 O 0.5127(11) 0.3161(5) 0.0830(5) 0.0176(14) Uani 1 1 d .
O4 O 0.1886(11) 0.2993(5) 0.0827(5) 0.0175(14) Uani 1 1 d .
O5 O -0.2497(11) 0.3528(5) -0.3197(5) 0.0171(14) Uani 1 1 d .
O6 O 0.0417(11) 0.3862(4) -0.3413(5) 0.0159(14) Uani 1 1 d .
O7 O -0.2025(12) 0.5769(5) -0.3288(5) 0.0260(17) Uani 1 1 d .
O8 O -0.0260(12) 0.6911(5) -0.2263(5) 0.0215(16) Uani 1 1 d .
N1 N 0.1377(13) 0.5648(5) -0.0899(6) 0.0125(16) Uani 1 1 d .
C1 C 0.3328(13) 0.5589(6) 0.0760(6) 0.0094(18) Uani 1 1 d .
C2 C 0.2310(14) 0.5055(6) -0.0168(6) 0.0098(17) Uani 1 1 d .
C3 C 0.2231(15) 0.4068(6) -0.0284(7) 0.0121(18) Uani 1 1 d .
C4 C 0.1231(15) 0.3702(6) -0.1191(7) 0.0134(19) Uani 1 1 d .
H4 H 0.1172 0.3029 -0.1288 0.016 Uiso 1 1 calc R
C5 C 0.0323(16) 0.4312(6) -0.1951(7) 0.0137(19) Uani 1 1 d .
C6 C 0.0395(14) 0.5302(6) -0.1770(6) 0.0121(18) Uani 1 1 d .
C7 C -0.0722(16) 0.6051(7) -0.2507(7) 0.016(2) Uani 1 1 d .
C8 C 0.3171(14) 0.3357(6) 0.0527(6) 0.0107(18) Uani 1 1 d .
C9 C -0.0706(16) 0.3899(6) -0.2922(7) 0.0137(19) Uani 1 1 d .
O9 O 0.0762(11) 0.8319(5) 0.0501(5) 0.0218(16) Uani 1 1 d .
H9B H -0.0129 0.7992 0.0641 0.033 Uiso 1 1 d R
H9C H 0.0165 0.8847 0.0266 0.033 Uiso 1 1 d R
O10 O 0.4654(12) 0.8619(5) 0.0160(5) 0.0242(16) Uani 1 1 d .
H10A H 0.5032 0.8772 0.0733 0.036 Uiso 1 1 d R
H10B H 0.5788 0.8574 0.0051 0.036 Uiso 1 1 d R
O11 O 0.7371(12) 0.5442(5) 0.4470(6) 0.0253(17) Uani 1 1 d .
H11A H 0.6324 0.5127 0.4079 0.038 Uiso 1 1 d R
H11B H 0.7627 0.5220 0.5013 0.038 Uiso 1 1 d R
O12 O 0.3998(15) 0.8769(6) 0.2150(6) 0.042(2) Uani 1 1 d .
H12A H 0.2697 0.8646 0.1797 0.063 Uiso 1 1 d R
H12B H 0.3990 0.9183 0.2550 0.063 Uiso 1 1 d R

loop_
_atom_site_aniso_label
_atom_site_aniso_U_11
_atom_site_aniso_U_22
_atom_site_aniso_U_33
_atom_site_aniso_U_23
_atom_site_aniso_U_13
_atom_site_aniso_U_12
Sm1 0.0116(3) 0.0076(3) 0.0128(3) 0.00040(16) 0.0040(2) 0.00031(16)
K1 0.0185(12) 0.0254(12) 0.0203(12) -0.0052(8) 0.0049(9) -0.0029(8)
O1 0.010(4) 0.010(3) 0.022(4) 0.001(2) 0.007(3) 0.002(2)
O2 0.039(5) 0.008(3) 0.018(4) -0.001(3) 0.006(3) 0.002(3)
O3 0.005(3) 0.025(4) 0.022(4) 0.007(3) 0.006(3) 0.006(3)
O4 0.008(3) 0.020(4) 0.027(4) 0.003(3) 0.009(3) -0.003(3)
O5 0.004(3) 0.023(4) 0.023(4) -0.007(3) 0.005(3) -0.001(3)
O6 0.011(4) 0.019(3) 0.020(4) 0.001(3) 0.008(3) 0.001(2)
O7 0.030(5) 0.021(4) 0.017(4) 0.000(3) -0.002(3) 0.006(3)
O8 0.029(4) 0.014(3) 0.017(4) 0.003(3) 0.003(3) -0.001(3)
N1 0.013(4) 0.007(4) 0.017(4) -0.001(3) 0.006(3) 0.001(3)
C1 0.005(5) 0.008(4) 0.017(5) 0.003(3) 0.007(4) 0.002(3)
C2 0.006(4) 0.010(4) 0.014(5) 0.003(3) 0.005(4) -0.001(3)
C3 0.011(5) 0.011(4) 0.017(5) -0.001(3) 0.008(4) 0.000(3)
C4 0.011(5) 0.012(4) 0.020(5) -0.003(3) 0.008(4) -0.002(3)
C5 0.017(5) 0.010(4) 0.015(5) -0.001(3) 0.006(4) 0.003(3)
C6 0.003(4) 0.018(5) 0.014(5) 0.001(3) 0.002(4) -0.001(3)
C7 0.013(5) 0.018(5) 0.016(5) -0.003(4) 0.005(4) 0.002(4)
C8 0.004(4) 0.008(4) 0.017(5) -0.004(3) 0.001(4) -0.003(3)
C9 0.014(5) 0.010(4) 0.022(5) 0.002(3) 0.012(4) 0.004(3)
O9 0.011(4) 0.023(4) 0.032(4) -0.005(3) 0.009(3) 0.001(3)
O10 0.017(4) 0.038(4) 0.020(4) -0.010(3) 0.010(3) -0.012(3)
O11 0.024(4) 0.015(4) 0.039(5) -0.004(3) 0.016(4) -0.006(3)
O12 0.042(6) 0.035(5) 0.030(5) -0.017(4) -0.007(4) 0.009(4)

loop_
_atom_type_symbol
_atom_type_description
_atom_type_scat_dispersion_real
_atom_type_scat_dispersion_imag
_atom_type_scat_source
C C 0.0033 0.0016 'International Tables Vol C Tables 4.2.6.8 and 6.1.1.4'
H H 0.0000 0.0000 'International Tables Vol C Tables 4.2.6.8 and 6.1.1.4'
K K 0.2009 0.2494 'International Tables Vol C Tables 4.2.6.8 and 6.1.1.4'
N N 0.0061 0.0033 'International Tables Vol C Tables 4.2.6.8 and 6.1.1.4'
O O 0.0106 0.0060 'International Tables Vol C Tables 4.2.6.8 and 6.1.1.4'
Sm Sm -0.1638 3.4418 'International Tables Vol C Tables 4.2.6.8 and 6.1.1.4'

loop_
_geom_angle_atom_site_label_1
_geom_angle_atom_site_label_2
_geom_angle_atom_site_label_3
_geom_angle
_geom_angle_site_symmetry_1
_geom_angle_site_symmetry_3
O1 Sm1 O3 79.8(2) . 3_665
O1 Sm1 O4 90.8(2) . 3_565
O3 Sm1 O4 142.9(2) 3_665 3_565
O1 Sm1 O8 128.3(2) . .
O3 Sm1 O8 86.2(2) 3_665 .
O4 Sm1 O8 71.7(2) 3_565 .
O1 Sm1 O9 76.5(2) . .
O3 Sm1 O9 139.5(2) 3_665 .
O4 Sm1 O9 70.0(2) 3_565 .
O8 Sm1 O9 134.1(2) . .
O1 Sm1 O10 86.6(2) . .
O3 Sm1 O10 74.5(2) 3_665 .
O4 Sm1 O10 141.2(2) 3_565 .
O8 Sm1 O10 136.6(2) . .
O9 Sm1 O10 71.9(2) . .
O1 Sm1 N1 64.2(2) . .
O3 Sm1 N1 70.8(2) 3_665 .
O4 Sm1 N1 72.8(2) 3_565 .
O8 Sm1 N1 64.1(2) . .
O9 Sm1 N1 124.3(2) . .
O10 Sm1 N1 137.7(3) . .
O1 Sm1 O5 146.1(2) . 2_554
O3 Sm1 O5 72.4(2) 3_665 2_554
O4 Sm1 O5 123.0(2) 3_565 2_554
O8 Sm1 O5 69.4(2) . 2_554
O9 Sm1 O5 113.4(2) . 2_554
O10 Sm1 O5 67.8(2) . 2_554
N1 Sm1 O5 121.3(2) . 2_554
O1 Sm1 O6 153.0(2) . 2_554
O3 Sm1 O6 122.8(2) 3_665 2_554
O4 Sm1 O6 78.9(2) 3_565 2_554
O8 Sm1 O6 72.2(2) . 2_554
O9 Sm1 O6 76.6(2) . 2_554
O10 Sm1 O6 86.1(2) . 2_554
N1 Sm1 O6 133.4(2) . 2_554
O5 Sm1 O6 50.6(2) 2_554 2_554
O1 Sm1 C9 166.5(2) . 2_554
O3 Sm1 C9 96.8(2) 3_665 2_554
O4 Sm1 C9 99.4(2) 3_565 2_554
O8 Sm1 C9 64.0(2) . 2_554
O9 Sm1 C9 98.7(2) . 2_554
O10 Sm1 C9 79.9(3) . 2_554
N1 Sm1 C9 127.2(3) . 2_554
O5 Sm1 C9 25.2(2) 2_554 2_554
O6 Sm1 C9 26.2(2) 2_554 2_554
O1 Sm1 K1 133.22(15) . 4_475
O3 Sm1 K1 136.10(17) 3_665 4_475
O4 Sm1 K1 42.45(16) 3_565 4_475
O8 Sm1 K1 51.62(18) . 4_475
O9 Sm1 K1 82.89(17) . 4_475
O10 Sm1 K1 125.85(18) . 4_475
N1 Sm1 K1 96.18(18) . 4_475
O5 Sm1 K1 80.63(15) 2_554 4_475
O6 Sm1 K1 40.92(15) 2_554 4_475
C9 Sm1 K1 57.22(19) 2_554 4_475
O1 Sm1 K1 120.97(15) . 4_575
O3 Sm1 K1 42.55(16) 3_665 4_575
O4 Sm1 K1 140.37(17) 3_565 4_575
O8 Sm1 K1 69.99(18) . 4_575
O9 Sm1 K1 135.85(17) . 4_575
O10 Sm1 K1 69.51(16) . 4_575
N1 Sm1 K1 98.80(17) . 4_575
O5 Sm1 K1 30.15(15) 2_554 4_575
O6 Sm1 K1 80.30(15) 2_554 4_575
C9 Sm1 K1 54.24(18) 2_554 4_575
K1 Sm1 K1 103.09(5) 4_475 4_575
O5 K1 O1 98.0(2) 3_565 .
O5 K1 O6 120.8(2) 3_565 3_665
O1 K1 O6 116.8(2) . 3_665
O5 K1 O12 92.1(3) 3_565 .
O1 K1 O12 86.9(2) . .
O6 K1 O12 133.1(3) 3_665 .
O5 K1 O4 96.2(2) 3_565 2_655
O1 K1 O4 157.8(2) . 2_655
O6 K1 O4 69.0(2) 3_665 2_655
O12 K1 O4 75.6(2) . 2_655
O5 K1 O2 84.5(2) 3_565 .
O1 K1 O2 45.51(19) . .
O6 K1 O2 87.9(2) 3_665 .
O12 K1 O2 130.8(2) . .
O4 K1 O2 153.7(2) 2_655 .
O5 K1 O3 59.12(19) 3_565 2_655
O1 K1 O3 137.6(2) . 2_655
O6 K1 O3 105.6(2) 3_665 2_655
O12 K1 O3 61.4(2) . 2_655
O4 K1 O3 42.30(18) 2_655 2_655
O2 K1 O3 143.3(2) . 2_655
O5 K1 C1 91.9(2) 3_565 .
O1 K1 C1 22.8(2) . .
O6 K1 C1 102.5(2) 3_665 .
O12 K1 C1 109.1(2) . .
O4 K1 C1 170.5(2) 2_655 .
O2 K1 C1 22.8(2) . .
O3 K1 C1 147.2(2) 2_655 .
O5 K1 O8 151.4(2) 3_565 4_676
O1 K1 O8 107.43(19) . 4_676
O6 K1 O8 58.33(19) 3_665 4_676
O12 K1 O8 76.7(2) . 4_676
O4 K1 O8 55.69(19) 2_655 4_676
O2 K1 O8 122.8(2) . 4_676
O3 K1 O8 92.72(18) 2_655 4_676
C1 K1 O8 116.6(2) . 4_676
O5 K1 O11 67.9(2) 3_565 .
O1 K1 O11 130.06(19) . .
O6 K1 O11 53.02(19) 3_665 .
O12 K1 O11 138.6(2) . .
O4 K1 O11 71.39(19) 2_655 .
O2 K1 O11 84.75(18) . .
O3 K1 O11 77.36(18) 2_655 .
C1 K1 O11 107.5(2) . .
O8 K1 O11 103.45(19) 4_676 .
O5 K1 C8 78.4(2) 3_565 2_655
O1 K1 C8 152.3(2) . 2_655
O6 K1 C8 87.6(2) 3_665 2_655
O12 K1 C8 66.0(2) . 2_655
O4 K1 C8 20.80(19) 2_655 2_655
O2 K1 C8 156.9(2) . 2_655
O3 K1 C8 21.58(18) 2_655 2_655
C1 K1 C8 168.7(2) . 2_655
O8 K1 C8 72.99(19) 4_676 2_655
O11 K1 C8 74.44(19) . 2_655
O5 K1 C9 137.6(2) 3_565 3_665
O1 K1 C9 101.6(2) . 3_665
O6 K1 C9 18.8(2) 3_665 3_665
O12 K1 C9 125.9(3) . 3_665
O4 K1 C9 78.7(2) 2_655 3_665
O2 K1 C9 83.1(2) . 3_665
O3 K1 C9 119.5(2) 2_655 3_665
C1 K1 C9 91.9(2) . 3_665
O8 K1 C9 49.66(19) 4_676 3_665
O11 K1 C9 70.8(2) . 3_665
C8 K1 C9 99.1(2) 2_655 3_665
O5 K1 H12A 82.9 3_565 .
O1 K1 H12A 75.3 . .
O6 K1 H12A 148.7 3_665 .
O12 K1 H12A 16.1 . .
O4 K1 H12A 89.7 2_655 .
O2 K1 H12A 116.5 . .
O3 K1 H12A 67.2 2_655 .
C1 K1 H12A 96.2 . .
O8 K1 H12A 90.9 4_676 .
O11 K1 H12A 142.3 . .
C8 K1 H12A 77.0 2_655 .
C9 K1 H12A 138.4 3_665 .
C1 O1 Sm1 125.9(6) . .
C1 O1 K1 100.2(5) . .
Sm1 O1 K1 133.7(3) . .
C1 O2 K1 89.7(5) . .
C8 O3 Sm1 152.8(6) . 3_665
C8 O3 K1 87.9(5) . 2_645
Sm1 O3 K1 107.0(2) 3_665 2_645
C8 O4 Sm1 151.8(6) . 3_565
C8 O4 K1 105.2(6) . 2_645
Sm1 O4 K1 102.2(2) 3_565 2_645
C9 O5 Sm1 92.9(6) . 2_544
C9 O5 K1 140.2(6) . 3_565
Sm1 O5 K1 120.9(3) 2_544 3_565
C9 O6 Sm1 91.7(5) . 2_544
C9 O6 K1 117.2(6) . 3_665
Sm1 O6 K1 101.7(2) 2_544 3_665
C7 O8 Sm1 124.6(6) . .
C7 O8 K1 111.1(6) . 4_475
Sm1 O8 K1 92.0(2) . 4_475
C6 N1 C2 120.6(8) . .
C6 N1 Sm1 119.3(6) . .
C2 N1 Sm1 119.9(6) . .
O2 C1 O1 124.5(8) . .
O2 C1 C2 118.2(8) . .
O1 C1 C2 117.3(7) . .
O2 C1 K1 67.6(5) . .
O1 C1 K1 57.0(4) . .
C2 C1 K1 173.8(6) . .
N1 C2 C3 121.5(8) . .
N1 C2 C1 112.5(7) . .
C3 C2 C1 126.0(8) . .
C2 C3 C4 118.2(8) . .
C2 C3 C8 123.8(8) . .
C4 C3 C8 117.9(8) . .
C5 C4 C3 120.5(8) . .
C5 C4 H4 119.8 . .
C3 C4 H4 119.8 . .
C4 C5 C6 117.8(8) . .
C4 C5 C9 119.4(8) . .
C6 C5 C9 122.9(8) . .
N1 C6 C5 121.4(8) . .
N1 C6 C7 114.4(8) . .
C5 C6 C7 124.1(8) . .
O7 C7 O8 126.0(9) . .
O7 C7 C6 117.7(8) . .
O8 C7 C6 116.2(8) . .
O4 C8 O3 124.2(9) . .
O4 C8 C3 116.7(8) . .
O3 C8 C3 119.1(8) . .
O4 C8 K1 54.0(5) . 2_645
O3 C8 K1 70.5(5) . 2_645
C3 C8 K1 169.5(6) . 2_645
O5 C9 O6 121.0(9) . .
O5 C9 C5 120.8(8) . .
O6 C9 C5 117.8(9) . .
O5 C9 Sm1 61.9(5) . 2_544
O6 C9 Sm1 62.2(5) . 2_544
C5 C9 Sm1 156.4(6) . 2_544
O5 C9 K1 134.8(6) . 3_665
O6 C9 K1 44.0(5) . 3_665
C5 C9 K1 86.2(5) . 3_665
Sm1 C9 K1 79.2(2) 2_544 3_665
Sm1 O9 H9B 109.7 . .
Sm1 O9 H9C 109.7 . .
H9B O9 H9C 108.2 . .
Sm1 O10 H10A 123.2 . .
Sm1 O10 H10B 116.4 . .
H10A O10 H10B 107.7 . .
K1 O11 H11A 77.1 . .
K1 O11 H11B 160.2 . .
H11A O11 H11B 107.7 . .
K1 O12 H12A 98.9 . .
K1 O12 H12B 124.7 . .
H12A O12 H12B 107.7 . .

loop_
_geom_bond_atom_site_label_1
_geom_bond_atom_site_label_2
_geom_bond_distance
_geom_bond_site_symmetry_2
Sm1 O1 2.386(6) .
Sm1 O3 2.394(6) 3_665
Sm1 O4 2.433(6) 3_565
Sm1 O8 2.437(7) .
Sm1 O9 2.469(7) .
Sm1 O10 2.494(7) .
Sm1 N1 2.532(7) .
Sm1 O5 2.545(6) 2_554
Sm1 O6 2.549(7) 2_554
Sm1 C9 2.881(9) 2_554
Sm1 K1 4.110(3) 4_475
Sm1 K1 4.515(3) 4_575
K1 O5 2.644(7) 3_565
K1 O1 2.732(7) .
K1 O6 2.749(7) 3_665
K1 O12 2.783(8) .
K1 O4 2.838(7) 2_655
K1 O2 2.962(7) .
K1 O3 3.193(7) 2_655
K1 C1 3.204(9) .
K1 O8 3.224(8) 4_676
K1 O11 3.381(8) .
K1 C8 3.385(9) 2_655
K1 C9 3.517(9) 3_665
K1 H12A 3.0335 .
O1 C1 1.259(11) .
O2 C1 1.240(11) .
O3 C8 1.246(11) .
O3 Sm1 2.394(6) 3_665
O3 K1 3.193(7) 2_645
O4 C8 1.245(11) .
O4 Sm1 2.433(6) 3_565
O4 K1 2.838(7) 2_645
O5 C9 1.227(12) .
O5 Sm1 2.545(6) 2_544
O5 K1 2.644(7) 3_565
O6 C9 1.272(11) .
O6 Sm1 2.549(7) 2_544
O6 K1 2.749(7) 3_665
O7 C7 1.248(12) .
O8 C7 1.262(11) .
O8 K1 3.224(8) 4_475
N1 C6 1.337(12) .
N1 C2 1.344(11) .
C1 C2 1.523(12) .
C2 C3 1.390(12) .
C3 C4 1.395(13) .
C3 C8 1.530(12) .
C4 C5 1.387(13) .
C4 H4 0.9500 .
C5 C6 1.409(12) .
C5 C9 1.504(13) .
C6 C7 1.513(12) .
C8 K1 3.385(9) 2_645
C9 Sm1 2.881(9) 2_544
C9 K1 3.517(9) 3_665
O9 H9B 0.8501 .
O9 H9C 0.8500 .
O10 H10A 0.8500 .
O10 H10B 0.8500 .
O11 H11A 0.8501 .
O11 H11B 0.8498 .
O12 H12A 0.8500 .
O12 H12B 0.8500 .

loop_
_geom_torsion_atom_site_label_1
_geom_torsion_atom_site_label_2
_geom_torsion_atom_site_label_3
_geom_torsion_atom_site_label_4
_geom_torsion
_geom_torsion_site_symmetry_1
_geom_torsion_site_symmetry_4
O3 Sm1 O1 C1 -70.3(7) 3_665 .
O4 Sm1 O1 C1 73.6(7) 3_565 .
O8 Sm1 O1 C1 6.5(8) . .
O9 Sm1 O1 C1 142.8(7) . .
O10 Sm1 O1 C1 -145.1(7) . .
N1 Sm1 O1 C1 3.3(6) . .
O5 Sm1 O1 C1 -105.2(7) 2_554 .
O6 Sm1 O1 C1 140.3(6) 2_554 .
C9 Sm1 O1 C1 -146.7(9) 2_554 .
K1 Sm1 O1 C1 76.4(7) 4_475 .
K1 Sm1 O1 C1 -81.5(7) 4_575 .
O3 Sm1 O1 K1 103.3(4) 3_665 .
O4 Sm1 O1 K1 -112.8(4) 3_565 .
O8 Sm1 O1 K1 -179.9(3) . .
O9 Sm1 O1 K1 -43.7(3) . .
O10 Sm1 O1 K1 28.5(4) . .
N1 Sm1 O1 K1 176.8(4) . .
O5 Sm1 O1 K1 68.4(5) 2_554 .
O6 Sm1 O1 K1 -46.1(7) 2_554 .
C9 Sm1 O1 K1 26.9(12) 2_554 .
K1 Sm1 O1 K1 -110.1(3) 4_475 .
K1 Sm1 O1 K1 92.1(3) 4_575 .
O5 K1 O1 C1 -75.7(5) 3_565 .
O6 K1 O1 C1 54.8(5) 3_665 .
O12 K1 O1 C1 -167.5(5) . .
O4 K1 O1 C1 155.0(6) 2_655 .
O2 K1 O1 C1 -1.6(5) . .
O3 K1 O1 C1 -127.8(5) 2_655 .
O8 K1 O1 C1 117.6(5) 4_676 .
O11 K1 O1 C1 -8.1(6) . .
C8 K1 O1 C1 -156.0(5) 2_655 .
C9 K1 O1 C1 66.5(5) 3_665 .
O5 K1 O1 Sm1 109.6(4) 3_565 .
O6 K1 O1 Sm1 -119.9(3) 3_665 .
O12 K1 O1 Sm1 17.8(4) . .
O4 K1 O1 Sm1 -19.7(8) 2_655 .
O2 K1 O1 Sm1 -176.3(5) . .
O3 K1 O1 Sm1 57.5(5) 2_655 .
C1 K1 O1 Sm1 -174.7(7) . .
O8 K1 O1 Sm1 -57.1(4) 4_676 .
O11 K1 O1 Sm1 177.2(3) . .
C8 K1 O1 Sm1 29.3(7) 2_655 .
C9 K1 O1 Sm1 -108.2(4) 3_665 .
O5 K1 O2 C1 108.4(6) 3_565 .
O1 K1 O2 C1 1.6(5) . .
O6 K1 O2 C1 -130.4(6) 3_665 .
O12 K1 O2 C1 20.3(7) . .
O4 K1 O2 C1 -158.6(5) 2_655 .
O3 K1 O2 C1 116.0(5) 2_655 .
O8 K1 O2 C1 -80.8(6) 4_676 .
O11 K1 O2 C1 176.6(6) . .
C8 K1 O2 C1 150.8(6) 2_655 .
C9 K1 O2 C1 -112.2(6) 3_665 .
O1 Sm1 O8 C7 1.7(9) . .
O3 Sm1 O8 C7 75.5(8) 3_665 .
O4 Sm1 O8 C7 -74.3(8) 3_565 .
O9 Sm1 O8 C7 -108.8(8) . .
O10 Sm1 O8 C7 138.0(7) . .
N1 Sm1 O8 C7 5.0(7) . .
O5 Sm1 O8 C7 148.1(8) 2_554 .
O6 Sm1 O8 C7 -158.2(8) 2_554 .
C9 Sm1 O8 C7 175.0(9) 2_554 .
K1 Sm1 O8 C7 -117.5(8) 4_475 .
K1 Sm1 O8 C7 115.9(8) 4_575 .
O1 Sm1 O8 K1 119.2(2) . 4_475
O3 Sm1 O8 K1 -167.0(2) 3_665 4_475
O4 Sm1 O8 K1 43.17(19) 3_565 4_475
O9 Sm1 O8 K1 8.7(4) . 4_475
O10 Sm1 O8 K1 -104.5(3) . 4_475
N1 Sm1 O8 K1 122.5(3) . 4_475
O5 Sm1 O8 K1 -94.4(2) 2_554 4_475
O6 Sm1 O8 K1 -40.68(18) 2_554 4_475
C9 Sm1 O8 K1 -67.5(2) 2_554 4_475
K1 Sm1 O8 K1 -126.58(17) 4_575 4_475
O1 Sm1 N1 C6 -179.5(7) . .
O3 Sm1 N1 C6 -91.9(7) 3_665 .
O4 Sm1 N1 C6 80.9(7) 3_565 .
O8 Sm1 N1 C6 3.3(6) . .
O9 Sm1 N1 C6 130.6(6) . .
O10 Sm1 N1 C6 -128.5(6) . .
O5 Sm1 N1 C6 -37.8(7) 2_554 .
O6 Sm1 N1 C6 25.6(8) 2_554 .
C9 Sm1 N1 C6 -8.0(8) 2_554 .
K1 Sm1 N1 C6 45.0(6) 4_475 .
K1 Sm1 N1 C6 -59.3(7) 4_575 .
O1 Sm1 N1 C2 -4.6(6) . .
O3 Sm1 N1 C2 83.1(7) 3_665 .
O4 Sm1 N1 C2 -104.2(7) 3_565 .
O8 Sm1 N1 C2 178.3(7) . .
O9 Sm1 N1 C2 -54.4(7) . .
O10 Sm1 N1 C2 46.5(8) . .
O5 Sm1 N1 C2 137.2(6) 2_554 .
O6 Sm1 N1 C2 -159.4(6) 2_554 .
C9 Sm1 N1 C2 167.0(6) 2_554 .
K1 Sm1 N1 C2 -140.0(6) 4_475 .
K1 Sm1 N1 C2 115.7(6) 4_575 .
K1 O2 C1 O1 -3.0(9) . .
K1 O2 C1 C2 177.4(7) . .
Sm1 O1 C1 O2 178.5(7) . .
K1 O1 C1 O2 3.3(10) . .
Sm1 O1 C1 C2 -1.8(10) . .
K1 O1 C1 C2 -177.1(6) . .
Sm1 O1 C1 K1 175.3(7) . .
O5 K1 C1 O2 -70.9(6) 3_565 .
O1 K1 C1 O2 -177.1(9) . .
O6 K1 C1 O2 51.3(6) 3_665 .
O12 K1 C1 O2 -163.8(6) . .
O4 K1 C1 O2 78.1(15) 2_655 .
O3 K1 C1 O2 -97.3(6) 2_655 .
O8 K1 C1 O2 111.9(5) 4_676 .
O11 K1 C1 O2 -3.6(6) . .
C8 K1 C1 O2 -101.7(12) 2_655 .
C9 K1 C1 O2 66.9(6) 3_665 .
O5 K1 C1 O1 106.2(5) 3_565 .
O6 K1 C1 O1 -131.6(5) 3_665 .
O12 K1 C1 O1 13.3(6) . .
O4 K1 C1 O1 -104.8(14) 2_655 .
O2 K1 C1 O1 177.1(9) . .
O3 K1 C1 O1 79.8(6) 2_655 .
O8 K1 C1 O1 -71.0(5) 4_676 .
O11 K1 C1 O1 173.5(5) . .
C8 K1 C1 O1 75.4(13) 2_655 .
C9 K1 C1 O1 -116.0(5) 3_665 .
O5 K1 C1 C2 131(5) 3_565 .
O1 K1 C1 C2 25(5) . .
O6 K1 C1 C2 -107(5) 3_665 .
O12 K1 C1 C2 38(5) . .
O4 K1 C1 C2 -80(5) 2_655 .
O2 K1 C1 C2 -158(5) . .
O3 K1 C1 C2 105(5) 2_655 .
O8 K1 C1 C2 -46(5) 4_676 .
O11 K1 C1 C2 -162(5) . .
C8 K1 C1 C2 100(5) 2_655 .
C9 K1 C1 C2 -91(5) 3_665 .
C6 N1 C2 C3 -2.1(13) . .
Sm1 N1 C2 C3 -177.0(6) . .
C6 N1 C2 C1 -179.8(7) . .
Sm1 N1 C2 C1 5.3(9) . .
O2 C1 C2 N1 177.2(8) . .
O1 C1 C2 N1 -2.5(11) . .
K1 C1 C2 N1 -26(6) . .
O2 C1 C2 C3 -0.4(13) . .
O1 C1 C2 C3 179.9(8) . .
K1 C1 C2 C3 157(5) . .
N1 C2 C3 C4 2.7(13) . .
C1 C2 C3 C4 -179.9(8) . .
N1 C2 C3 C8 -177.1(8) . .
C1 C2 C3 C8 0.3(14) . .
C2 C3 C4 C5 -0.7(14) . .
C8 C3 C4 C5 179.1(8) . .
C3 C4 C5 C6 -1.8(14) . .
C3 C4 C5 C9 178.8(9) . .
C2 N1 C6 C5 -0.6(13) . .
Sm1 N1 C6 C5 174.3(7) . .
C2 N1 C6 C7 175.6(8) . .
Sm1 N1 C6 C7 -9.5(10) . .
C4 C5 C6 N1 2.5(14) . .
C9 C5 C6 N1 -178.1(8) . .
C4 C5 C6 C7 -173.3(9) . .
C9 C5 C6 C7 6.1(14) . .
Sm1 O8 C7 O7 167.5(8) . .
K1 O8 C7 O7 59.3(12) 4_475 .
Sm1 O8 C7 C6 -11.5(12) . .
K1 O8 C7 C6 -119.7(7) 4_475 .
N1 C6 C7 O7 -165.7(9) . .
C5 C6 C7 O7 10.4(14) . .
N1 C6 C7 O8 13.4(12) . .
C5 C6 C7 O8 -170.5(9) . .
Sm1 O4 C8 O3 -158.5(9) 3_565 .
K1 O4 C8 O3 7.5(10) 2_645 .
Sm1 O4 C8 C3 19.8(17) 3_565 .
K1 O4 C8 C3 -174.3(6) 2_645 .
Sm1 O4 C8 K1 -166.0(14) 3_565 2_645
Sm1 O3 C8 O4 118.2(12) 3_665 .
K1 O3 C8 O4 -6.4(9) 2_645 .
Sm1 O3 C8 C3 -60.0(16) 3_665 .
K1 O3 C8 C3 175.4(7) 2_645 .
Sm1 O3 C8 K1 124.6(13) 3_665 2_645
C2 C3 C8 O4 98.2(11) . .
C4 C3 C8 O4 -81.6(11) . .
C2 C3 C8 O3 -83.5(11) . .
C4 C3 C8 O3 96.7(11) . .
C2 C3 C8 K1 72(3) . 2_645
C4 C3 C8 K1 -108(3) . 2_645
Sm1 O5 C9 O6 20.1(9) 2_544 .
K1 O5 C9 O6 170.0(6) 3_565 .
Sm1 O5 C9 C5 -153.0(7) 2_544 .
K1 O5 C9 C5 -3.1(14) 3_565 .
K1 O5 C9 Sm1 149.9(9) 3_565 2_544
Sm1 O5 C9 K1 -34.1(8) 2_544 3_665
K1 O5 C9 K1 115.8(8) 3_565 3_665
Sm1 O6 C9 O5 -20.1(9) 2_544 .
K1 O6 C9 O5 -124.1(8) 3_665 .
Sm1 O6 C9 C5 153.2(7) 2_544 .
K1 O6 C9 C5 49.2(9) 3_665 .
K1 O6 C9 Sm1 -104.0(4) 3_665 2_544
Sm1 O6 C9 K1 104.0(4) 2_544 3_665
C4 C5 C9 O5 76.8(12) . .
C6 C5 C9 O5 -102.6(11) . .
C4 C5 C9 O6 -96.5(11) . .
C6 C5 C9 O6 84.1(11) . .
C4 C5 C9 Sm1 -13(2) . 2_544
C6 C5 C9 Sm1 167.8(11) . 2_544
C4 C5 C9 K1 -64.7(8) . 3_665
C6 C5 C9 K1 115.9(9) . 3_665
